data_7124222
loop_
_publ_author_name
'Li, Chengkai'
'Zhao, Wuchao'
'He, Jianghua'
'Zhang, Yuetao'

_publ_section_title
;
 Highly efficient cyclotrimerization of isocyanates by N- Heterocyclic
 Olefins under bulk condition
;
_journal_name_full 'Chemical Communications'
_journal_paper_doi 10.1039/C9CC06402H
_journal_year 2019
_chemical_formula_moiety 'C27 H26 F N3 O,C6 H5 F'
_chemical_formula_sum 'C33 H31 F2 N3 O'
_chemical_formula_weight 523.63
_space_group_IT_number 2
_space_group_name_Hall '-P 1'
_space_group_name_H-M_alt 'P -1'
_symmetry_cell_setting triclinic
_symmetry_space_group_name_Hall '-P 1'
_symmetry_space_group_name_H-M 'P -1'
_atom_sites_solution_hydrogens geom
_atom_sites_solution_primary direct
_atom_sites_solution_secondary difmap
_audit_creation_method SHELXL-97
_audit_update_record
;
2019-08-18 deposited with the CCDC.    2019-09-23 downloaded from the CCDC.
;
_cell_angle_alpha 84.556(2)
_cell_angle_beta 73.203(2)
_cell_angle_gamma 88.712(2)
_cell_formula_units_Z 2
_cell_length_a 10.2304(11)
_cell_length_b 10.8156(11)
_cell_length_c 13.0482(14)
_cell_measurement_reflns_used 2232
_cell_measurement_temperature 273(2)
_cell_measurement_theta_max 25.37
_cell_measurement_theta_min 2.38
_cell_volume 1375.9(3)
_computing_cell_refinement 'Bruker SMART'
_computing_data_collection 'Bruker SMART'
_computing_data_reduction 'Bruker SMART'
_computing_molecular_graphics SHELXP-97
_computing_publication_material SHELXP-97
_computing_structure_refinement 'SHELXL-97 (Sheldrick, 2008)'
_computing_structure_solution 'SHELXS-97 (Sheldrick, 2008)'
_diffrn_ambient_temperature 273(2)
_diffrn_measured_fraction_theta_full 0.972
_diffrn_measured_fraction_theta_max 0.972
_diffrn_measurement_device_type MoK\a
_diffrn_measurement_method '\f and \w scans'
_diffrn_radiation_monochromator graphite
_diffrn_radiation_source 'fine-focus sealed tube'
_diffrn_radiation_type MoK\a
_diffrn_radiation_wavelength 0.71073
_diffrn_reflns_av_R_equivalents 0.0178
_diffrn_reflns_av_sigmaI/netI 0.0459
_diffrn_reflns_limit_h_max 12
_diffrn_reflns_limit_h_min -12
_diffrn_reflns_limit_k_max 10
_diffrn_reflns_limit_k_min -13
_diffrn_reflns_limit_l_max 16
_diffrn_reflns_limit_l_min -15
_diffrn_reflns_number 7943
_diffrn_reflns_theta_full 26.38
_diffrn_reflns_theta_max 26.38
_diffrn_reflns_theta_min 1.64
_exptl_absorpt_coefficient_mu 0.086
_exptl_absorpt_correction_type none
_exptl_crystal_colour colourless
_exptl_crystal_density_diffrn 1.264
_exptl_crystal_density_meas 1.264
_exptl_crystal_density_method 'not measured'
_exptl_crystal_description block
_exptl_crystal_F_000 452
_exptl_crystal_size_max 0.26
_exptl_crystal_size_mid 0.24
_exptl_crystal_size_min 0.20
_refine_diff_density_max 0.545
_refine_diff_density_min -0.324
_refine_diff_density_rms 0.078
_refine_ls_extinction_method none
_refine_ls_goodness_of_fit_ref 1.059
_refine_ls_hydrogen_treatment mixed
_refine_ls_matrix_type full
_refine_ls_number_parameters 356
_refine_ls_number_reflns 5475
_refine_ls_number_restraints 0
_refine_ls_restrained_S_all 1.059
_refine_ls_R_factor_all 0.0832
_refine_ls_R_factor_gt 0.0574
_refine_ls_shift/su_max 0.000
_refine_ls_shift/su_mean 0.000
_refine_ls_structure_factor_coef Fsqd
_refine_ls_weighting_details 'calc w=1/[\s^2^(Fo^2^)+(0.0974P)^2^+0.3166P] where P=(Fo^2^+2Fc^2^)/3'
_refine_ls_weighting_scheme calc
_refine_ls_wR_factor_gt 0.1541
_refine_ls_wR_factor_ref 0.1808
_reflns_number_gt 3954
_reflns_number_total 5475
_reflns_threshold_expression >2sigma(I)
_cod_data_source_file c9cc06402h2.cif
_cod_data_source_block a
_cod_depositor_comments
;
The following automatic conversions were performed:

'_symmetry_cell_setting' value 'Triclinic' changed to 'triclinic'
according to
/home/data/users/saulius/crontab/automatic-downloads/rss-feeds/RSC/lib/dictionaries/cif_core.dic
dictionary named 'cif_core.dic' version 2.4.2 from 2011-04-26.

Automatic conversion script
Id: cif_fix_values 4973 2017-02-22 13:04:09Z antanas 
;
_cod_original_sg_symbol_H-M 'P-1   '
_cod_database_code 7124222

loop_
_symmetry_equiv_pos_as_xyz
'x, y, z'
'-x, -y, -z'

loop_
_atom_site_label
_atom_site_type_symbol
_atom_site_fract_x
_atom_site_fract_y
_atom_site_fract_z
_atom_site_U_iso_or_equiv
_atom_site_adp_type
_atom_site_occupancy
_atom_site_symmetry_multiplicity
_atom_site_calc_flag
_atom_site_refinement_flags
C1 C 0.3640(2) 0.5663(2) 0.71721(17) 0.0283(5) Uani 1 1 d .
C2 C 0.5156(2) 0.6122(2) 0.68537(18) 0.0294(5) Uani 1 1 d .
C3 C 0.5364(2) 0.6825(2) 0.57328(19) 0.0388(6) Uani 1 1 d .
H3A H 0.6221 0.7261 0.5521 0.058 Uiso 1 1 calc R
H3B H 0.4636 0.7409 0.5759 0.058 Uiso 1 1 calc R
H3C H 0.5363 0.6243 0.5221 0.058 Uiso 1 1 calc R
C4 C 0.5474(2) 0.7003(2) 0.7606(2) 0.0393(6) Uani 1 1 d .
H4A H 0.5254 0.6600 0.8323 0.059 Uiso 1 1 calc R
H4B H 0.4940 0.7743 0.7601 0.059 Uiso 1 1 calc R
H4C H 0.6427 0.7216 0.7365 0.059 Uiso 1 1 calc R
C5 C 0.7937(2) 0.5398(2) 0.51681(18) 0.0328(5) Uani 1 1 d .
H5A H 0.7468 0.5527 0.4627 0.049 Uiso 1 1 calc R
H5B H 0.8799 0.5007 0.4874 0.049 Uiso 1 1 calc R
H5C H 0.8088 0.6183 0.5403 0.049 Uiso 1 1 calc R
C6 C 0.4668(2) 0.4027(2) 0.86858(18) 0.0363(6) Uani 1 1 d .
H6A H 0.5039 0.4049 0.9281 0.054 Uiso 1 1 calc R
H6B H 0.4147 0.3277 0.8772 0.054 Uiso 1 1 calc R
H6C H 0.4086 0.4732 0.8661 0.054 Uiso 1 1 calc R
C7 C 0.6015(2) 0.4960(2) 0.68593(17) 0.0267(5) Uani 1 1 d .
C8 C 0.6712(2) 0.3103(2) 0.74203(17) 0.0280(5) Uani 1 1 d .
C9 C 0.7529(2) 0.3429(2) 0.64088(17) 0.0266(5) Uani 1 1 d .
C10 C 0.6755(2) 0.2004(2) 0.81729(18) 0.0308(5) Uani 1 1 d .
C11 C 0.6916(2) 0.2157(2) 0.91829(19) 0.0375(6) Uani 1 1 d .
H11 H 0.6979 0.2952 0.9381 0.045 Uiso 1 1 calc R
C12 C 0.6983(3) 0.1139(3) 0.9885(2) 0.0487(7) Uani 1 1 d .
H12 H 0.7080 0.1250 1.0557 0.058 Uiso 1 1 calc R
C13 C 0.6907(3) -0.0043(3) 0.9592(2) 0.0558(8) Uani 1 1 d .
H13 H 0.6948 -0.0730 1.0068 0.067 Uiso 1 1 calc R
C14 C 0.6770(3) -0.0205(3) 0.8605(2) 0.0535(7) Uani 1 1 d .
H14 H 0.6741 -0.1005 0.8406 0.064 Uiso 1 1 calc R
C15 C 0.6674(3) 0.0811(2) 0.7891(2) 0.0403(6) Uani 1 1 d .
H15 H 0.6556 0.0689 0.7227 0.048 Uiso 1 1 calc R
C16 C 0.8666(2) 0.2745(2) 0.57241(17) 0.0275(5) Uani 1 1 d .
C17 C 0.9656(2) 0.2183(2) 0.61555(18) 0.0313(5) Uani 1 1 d .
H17 H 0.9611 0.2259 0.6869 0.038 Uiso 1 1 calc R
C18 C 1.0704(2) 0.1514(2) 0.5528(2) 0.0365(6) Uani 1 1 d .
H18 H 1.1356 0.1136 0.5822 0.044 Uiso 1 1 calc R
C19 C 1.0785(2) 0.1405(2) 0.4457(2) 0.0403(6) Uani 1 1 d .
H19 H 1.1488 0.0955 0.4035 0.048 Uiso 1 1 calc R
C20 C 0.9816(3) 0.1970(2) 0.4022(2) 0.0400(6) Uani 1 1 d .
H20 H 0.9879 0.1914 0.3303 0.048 Uiso 1 1 calc R
C21 C 0.8751(2) 0.2619(2) 0.46543(19) 0.0357(6) Uani 1 1 d .
H21 H 0.8087 0.2974 0.4362 0.043 Uiso 1 1 calc R
C22 C 0.1365(2) 0.6047(2) 0.81669(17) 0.0275(5) Uani 1 1 d .
C23 C 0.0688(2) 0.5280(2) 0.76848(18) 0.0321(5) Uani 1 1 d .
H23 H 0.1191 0.4862 0.7108 0.038 Uiso 1 1 calc R
C24 C -0.0715(2) 0.5124(2) 0.80450(18) 0.0380(6) Uani 1 1 d .
H24 H -0.1152 0.4613 0.7711 0.046 Uiso 1 1 calc R
C25 C -0.1449(2) 0.5731(3) 0.88949(19) 0.0382(6) Uani 1 1 d .
C26 C -0.0839(2) 0.6484(3) 0.9409(2) 0.0448(7) Uani 1 1 d .
H26 H -0.1355 0.6883 0.9993 0.054 Uiso 1 1 calc R
C27 C 0.0561(2) 0.6635(2) 0.90403(19) 0.0382(6) Uani 1 1 d .
H27 H 0.0984 0.7146 0.9385 0.046 Uiso 1 1 calc R
C28 C 0.1198(3) -0.0021(3) 0.8157(2) 0.0543(8) Uani 1 1 d .
H28 H 0.0495 -0.0581 0.8498 0.065 Uiso 1 1 calc R
C29 C 0.2390(3) -0.0443(3) 0.7485(2) 0.0516(7) Uani 1 1 d .
H29 H 0.2507 -0.1276 0.7359 0.062 Uiso 1 1 calc R
C30 C 0.3401(3) 0.0424(3) 0.7007(2) 0.0520(7) Uani 1 1 d .
C31 C 0.3255(3) 0.1663(3) 0.7155(2) 0.0558(8) Uani 1 1 d .
H31 H 0.3951 0.2225 0.6803 0.067 Uiso 1 1 calc R
C32 C 0.2067(4) 0.2054(3) 0.7827(3) 0.0567(8) Uani 1 1 d .
H32 H 0.1956 0.2890 0.7943 0.068 Uiso 1 1 calc R
C33 C 0.1030(4) 0.1224(3) 0.8334(2) 0.0593(8) Uani 1 1 d .
H33 H 0.0222 0.1496 0.8793 0.071 Uiso 1 1 calc R
F1 F -0.28375(14) 0.55641(18) 0.92504(12) 0.0589(5) Uani 1 1 d .
F2 F 0.4576(2) 0.0043(2) 0.63459(18) 0.0894(7) Uani 1 1 d .
N1 N 0.27758(18) 0.63215(17) 0.78557(15) 0.0304(4) Uani 1 1 d .
N2 N 0.57832(18) 0.40627(17) 0.76826(14) 0.0282(4) Uani 1 1 d .
N3 N 0.71040(17) 0.45962(16) 0.60870(14) 0.0254(4) Uani 1 1 d .
O1 O 0.34681(16) 0.47377(15) 0.67105(13) 0.0362(4) Uani 1 1 d .

loop_
_atom_site_aniso_label
_atom_site_aniso_U_11
_atom_site_aniso_U_22
_atom_site_aniso_U_33
_atom_site_aniso_U_23
_atom_site_aniso_U_13
_atom_site_aniso_U_12
C1 0.0261(11) 0.0286(12) 0.0305(11) -0.0029(9) -0.0090(9) 0.0028(9)
C2 0.0237(11) 0.0293(12) 0.0327(12) -0.0037(9) -0.0039(9) -0.0007(9)
C3 0.0308(12) 0.0365(14) 0.0438(14) 0.0039(11) -0.0050(11) 0.0052(10)
C4 0.0279(12) 0.0395(14) 0.0515(15) -0.0140(12) -0.0096(11) -0.0015(10)
C5 0.0277(12) 0.0342(13) 0.0309(12) 0.0011(10) -0.0009(9) -0.0001(9)
C6 0.0283(12) 0.0460(15) 0.0295(12) -0.0034(11) -0.0001(10) -0.0005(10)
C7 0.0228(10) 0.0311(12) 0.0267(11) -0.0039(9) -0.0072(9) -0.0040(9)
C8 0.0252(11) 0.0321(12) 0.0278(11) -0.0043(9) -0.0089(9) -0.0011(9)
C9 0.0245(11) 0.0305(12) 0.0267(11) -0.0034(9) -0.0100(9) -0.0005(9)
C10 0.0250(11) 0.0360(13) 0.0298(11) 0.0022(10) -0.0069(9) -0.0008(9)
C11 0.0358(13) 0.0429(15) 0.0346(13) 0.0007(11) -0.0124(10) -0.0038(11)
C12 0.0453(16) 0.063(2) 0.0366(14) 0.0104(13) -0.0154(12) -0.0031(13)
C13 0.0561(18) 0.0504(18) 0.0578(18) 0.0236(15) -0.0199(15) -0.0040(14)
C14 0.0610(19) 0.0343(15) 0.0660(19) 0.0044(13) -0.0218(15) -0.0058(13)
C15 0.0417(14) 0.0389(15) 0.0415(14) -0.0023(11) -0.0139(11) -0.0028(11)
C16 0.0241(11) 0.0284(12) 0.0282(11) -0.0032(9) -0.0045(9) -0.0004(9)
C17 0.0285(11) 0.0332(13) 0.0311(12) -0.0005(10) -0.0074(9) -0.0008(9)
C18 0.0304(12) 0.0321(13) 0.0441(14) 0.0031(11) -0.0085(10) 0.0044(10)
C19 0.0323(13) 0.0327(14) 0.0503(15) -0.0105(11) -0.0010(11) 0.0036(10)
C20 0.0423(14) 0.0430(15) 0.0316(12) -0.0128(11) -0.0030(11) 0.0021(11)
C21 0.0321(12) 0.0422(14) 0.0351(13) -0.0072(11) -0.0127(10) 0.0034(10)
C22 0.0260(11) 0.0266(11) 0.0285(11) 0.0003(9) -0.0066(9) 0.0007(9)
C23 0.0274(11) 0.0401(14) 0.0269(11) -0.0075(10) -0.0036(9) 0.0011(10)
C24 0.0308(12) 0.0523(16) 0.0312(12) -0.0104(11) -0.0072(10) -0.0050(11)
C25 0.0220(11) 0.0543(16) 0.0341(13) -0.0035(11) -0.0011(10) -0.0039(10)
C26 0.0290(13) 0.0604(18) 0.0406(14) -0.0204(13) 0.0016(11) 0.0022(12)
C27 0.0320(12) 0.0419(14) 0.0400(13) -0.0154(11) -0.0056(10) -0.0005(10)
C28 0.0635(19) 0.0493(18) 0.0577(18) 0.0065(14) -0.0327(16) -0.0050(14)
C29 0.070(2) 0.0348(15) 0.0620(18) -0.0009(13) -0.0389(16) 0.0014(13)
C30 0.0528(18) 0.061(2) 0.0483(16) -0.0058(14) -0.0237(14) 0.0076(14)
C31 0.072(2) 0.0448(17) 0.0594(18) 0.0084(14) -0.0357(17) -0.0161(15)
C32 0.083(2) 0.0393(16) 0.0594(18) -0.0058(14) -0.0398(18) 0.0060(15)
C33 0.073(2) 0.062(2) 0.0538(18) -0.0034(15) -0.0359(16) 0.0089(17)
F1 0.0245(8) 0.0977(14) 0.0508(9) -0.0224(9) 0.0002(7) -0.0052(8)
F2 0.0757(14) 0.1026(18) 0.0920(15) -0.0261(13) -0.0231(12) 0.0133(12)
N1 0.0241(9) 0.0298(10) 0.0353(10) -0.0071(8) -0.0041(8) 0.0011(8)
N2 0.0237(9) 0.0337(11) 0.0251(9) -0.0029(8) -0.0036(7) 0.0008(7)
N3 0.0210(9) 0.0288(10) 0.0257(9) -0.0023(7) -0.0056(7) 0.0002(7)
O1 0.0287(8) 0.0369(10) 0.0439(10) -0.0158(8) -0.0081(7) 0.0023(7)

loop_
_atom_type_symbol
_atom_type_description
_atom_type_scat_dispersion_real
_atom_type_scat_dispersion_imag
_atom_type_scat_source
C C 0.0033 0.0016 'International Tables Vol C Tables 4.2.6.8 and 6.1.1.4'
H H 0.0000 0.0000 'International Tables Vol C Tables 4.2.6.8 and 6.1.1.4'
N N 0.0061 0.0033 'International Tables Vol C Tables 4.2.6.8 and 6.1.1.4'
O O 0.0106 0.0060 'International Tables Vol C Tables 4.2.6.8 and 6.1.1.4'
F F 0.0171 0.0103 'International Tables Vol C Tables 4.2.6.8 and 6.1.1.4'

loop_
_geom_angle_atom_site_label_1
_geom_angle_atom_site_label_2
_geom_angle_atom_site_label_3
_geom_angle
O1 C1 N1 131.6(2)
O1 C1 C2 113.82(18)
N1 C1 C2 114.55(18)
C7 C2 C4 109.04(19)
C7 C2 C3 114.37(18)
C4 C2 C3 109.0(2)
C7 C2 C1 105.87(17)
C4 C2 C1 115.06(17)
C3 C2 C1 103.53(19)
N2 C7 N3 106.61(19)
N2 C7 C2 124.19(18)
N3 C7 C2 129.2(2)
C9 C8 N2 106.7(2)
C9 C8 C10 130.2(2)
N2 C8 C10 123.08(19)
C8 C9 N3 106.79(19)
C8 C9 C16 129.9(2)
N3 C9 C16 123.32(18)
C15 C10 C11 118.7(2)
C15 C10 C8 121.3(2)
C11 C10 C8 119.9(2)
C12 C11 C10 120.6(2)
C11 C12 C13 120.1(3)
C14 C13 C12 120.0(3)
C13 C14 C15 120.9(3)
C10 C15 C14 119.7(2)
C21 C16 C17 118.9(2)
C21 C16 C9 121.1(2)
C17 C16 C9 120.00(19)
C18 C17 C16 120.4(2)
C17 C18 C19 120.1(2)
C20 C19 C18 119.8(2)
C19 C20 C21 120.2(2)
C20 C21 C16 120.6(2)
C23 C22 C27 116.8(2)
C23 C22 N1 127.17(19)
C27 C22 N1 116.03(19)
C24 C23 C22 121.5(2)
C25 C24 C23 119.2(2)
C24 C25 C26 122.0(2)
C24 C25 F1 118.7(2)
C26 C25 F1 119.3(2)
C25 C26 C27 118.4(2)
C26 C27 C22 122.2(2)
C29 C28 C33 121.1(3)
C28 C29 C30 117.0(3)
F2 C30 C31 118.3(3)
F2 C30 C29 118.6(3)
C31 C30 C29 123.2(3)
C32 C31 C30 118.5(3)
C31 C32 C33 120.6(3)
C32 C33 C28 119.5(3)
C1 N1 C22 120.34(18)
C7 N2 C8 110.07(17)
C7 N2 C6 126.37(19)
C8 N2 C6 123.4(2)
C7 N3 C9 109.80(17)
C7 N3 C5 125.76(18)
C9 N3 C5 122.91(18)

loop_
_geom_bond_atom_site_label_1
_geom_bond_atom_site_label_2
_geom_bond_distance
C1 O1 1.256(3)
C1 N1 1.312(3)
C1 C2 1.565(3)
C2 C7 1.518(3)
C2 C4 1.534(3)
C2 C3 1.542(3)
C5 N3 1.470(3)
C6 N2 1.465(3)
C7 N2 1.348(3)
C7 N3 1.348(3)
C8 C9 1.361(3)
C8 N2 1.390(3)
C8 C10 1.477(3)
C9 N3 1.393(3)
C9 C16 1.478(3)
C10 C15 1.386(3)
C10 C11 1.400(3)
C11 C12 1.377(4)
C12 C13 1.380(4)
C13 C14 1.362(4)
C14 C15 1.392(4)
C16 C21 1.393(3)
C16 C17 1.396(3)
C17 C18 1.383(3)
C18 C19 1.393(4)
C19 C20 1.382(4)
C20 C21 1.384(3)
C22 C23 1.393(3)
C22 C27 1.397(3)
C22 N1 1.412(3)
C23 C24 1.385(3)
C24 C25 1.363(3)
C25 C26 1.368(4)
C25 F1 1.371(3)
C26 C27 1.382(3)
C28 C29 1.377(4)
C28 C33 1.386(4)
C29 C30 1.377(4)
C30 F2 1.344(3)
C30 C31 1.371(4)
C31 C32 1.362(4)
C32 C33 1.377(5)
